data_7708824
loop_
_publ_author_name
'Wen, Ge-Hua'
'Chen, Xiu-Mei'
'Xu, Kui'
'Xie, Xiaoji'
'Bao, Song-Song'
'Zheng, Li-Min'

_publ_section_title
;
 Uranyl phosphonates: crystalline materials and nanosheets for temperature
 sensing
;
_journal_name_full 'Dalton Transactions'
_journal_paper_doi 10.1039/D1DT02977K
_journal_year 2021
_chemical_formula_moiety 'C16 H16 O12 P2 U'
_chemical_formula_sum 'C16 H16 O12 P2 U'
_chemical_formula_weight 700.26
_space_group_crystal_system triclinic
_space_group_IT_number 2
_space_group_name_Hall '-P 1'
_space_group_name_H-M_alt 'P -1'
_atom_sites_solution_hydrogens mixed
_audit_creation_method SHELXL-2018/3
_audit_update_record
;
2021-08-23 deposited with the CCDC.	2021-10-28 downloaded from the CCDC.
;
_cell_angle_alpha 101.0580(10)
_cell_angle_beta 95.0380(10)
_cell_angle_gamma 104.9500(10)
_cell_formula_units_Z 1
_cell_length_a 5.0269(2)
_cell_length_b 9.5081(4)
_cell_length_c 10.7340(5)
_cell_measurement_reflns_used 6643
_cell_measurement_temperature 193(2)
_cell_measurement_theta_max 61.667
_cell_measurement_theta_min 7.393
_cell_volume 481.35(4)
_computing_cell_refinement 'APEX 3'
_computing_data_collection 'APEX 3'
_computing_data_reduction "'APEX 3"
_computing_molecular_graphics SHELXTL
_computing_publication_material SHELXTL
_computing_structure_refinement 'SHELXL-2018/3 (Sheldrick, 2018)'
_computing_structure_solution 'SHELXT 2014/4 (Sheldrick, 2014)'
_diffrn_ambient_temperature 193(2)
_diffrn_detector_area_resol_mean 4K
_diffrn_measured_fraction_theta_full 0.979
_diffrn_measured_fraction_theta_max 0.968
_diffrn_measurement_device_type 'Bruker D8 with Metal-jet'
_diffrn_measurement_method CCD
_diffrn_radiation_type GaK\a
_diffrn_radiation_wavelength 1.34139
_diffrn_reflns_av_R_equivalents 0.0344
_diffrn_reflns_av_unetI/netI 0.0359
_diffrn_reflns_Laue_measured_fraction_full 0.979
_diffrn_reflns_Laue_measured_fraction_max 0.968
_diffrn_reflns_limit_h_max 6
_diffrn_reflns_limit_h_min -6
_diffrn_reflns_limit_k_max 12
_diffrn_reflns_limit_k_min -12
_diffrn_reflns_limit_l_max 13
_diffrn_reflns_limit_l_min -13
_diffrn_reflns_number 6518
_diffrn_reflns_point_group_measured_fraction_full 0.979
_diffrn_reflns_point_group_measured_fraction_max 0.968
_diffrn_reflns_theta_full 53.594
_diffrn_reflns_theta_max 61.669
_diffrn_reflns_theta_min 7.394
_exptl_absorpt_coefficient_mu 19.272
_exptl_absorpt_correction_T_max 0.7521
_exptl_absorpt_correction_T_min 0.3746
_exptl_absorpt_correction_type multi-scan
_exptl_absorpt_process_details
;
 SADABS 2016/2: Krause, L., Herbst-Irmer, R., Sheldrick G.M. & Stalke D.,
 J. Appl. Cryst. 48 (2015) 3-10
;
_exptl_crystal_colour 'light yellow'
_exptl_crystal_density_diffrn 2.416
_exptl_crystal_description needle-like
_exptl_crystal_F_000 330
_exptl_crystal_size_max 0.200
_exptl_crystal_size_mid 0.050
_exptl_crystal_size_min 0.050
_refine_diff_density_max 1.216
_refine_diff_density_min -2.000
_refine_diff_density_rms 0.195
_refine_ls_extinction_method none
_refine_ls_goodness_of_fit_ref 1.092
_refine_ls_hydrogen_treatment constr
_refine_ls_matrix_type full
_refine_ls_number_parameters 142
_refine_ls_number_reflns 2213
_refine_ls_number_restraints 0
_refine_ls_restrained_S_all 1.092
_refine_ls_R_factor_all 0.0221
_refine_ls_R_factor_gt 0.0221
_refine_ls_shift/su_max 0.000
_refine_ls_shift/su_mean 0.000
_refine_ls_structure_factor_coef Fsqd
_refine_ls_weighting_details 'w=1/[\s^2^(Fo^2^)+(0.0161P)^2^+2.6130P] where P=(Fo^2^+2Fc^2^)/3'
_refine_ls_weighting_scheme calc
_refine_ls_wR_factor_gt 0.0556
_refine_ls_wR_factor_ref 0.0556
_reflns_Friedel_coverage 0.000
_reflns_number_gt 2213
_reflns_number_total 2213
_reflns_threshold_expression 'I > 2\s(I)'
_cod_data_source_file d1dt02977k2.cif
_cod_data_source_block 1
_cod_database_code 7708824
_shelx_shelxl_version_number 2018/3
_shelx_space_group_comment
;
The symmetry employed for this shelxl refinement is uniquely defined
by the following loop, which should always be used as a source of
symmetry information in preference to the above space-group names.
They are only intended as comments.
;
_shelx_estimated_absorpt_t_min 0.113
_shelx_estimated_absorpt_t_max 0.446

loop_
_space_group_symop_operation_xyz
'x, y, z'
'-x, -y, -z'

loop_
_atom_site_label
_atom_site_type_symbol
_atom_site_fract_x
_atom_site_fract_y
_atom_site_fract_z
_atom_site_U_iso_or_equiv
_atom_site_adp_type
_atom_site_occupancy
_atom_site_site_symmetry_order
_atom_site_calc_flag
_atom_site_refinement_flags_posn
_atom_site_refinement_flags_adp
_atom_site_refinement_flags_occupancy
_atom_site_disorder_assembly
_atom_site_disorder_group
U1 U 1.000000 0.500000 0.000000 0.00802(7) Uani 1 2 d S . P . .
P1 P 0.4875(2) 0.40689(12) 0.19925(10) 0.0098(2) Uani 1 1 d . . . . .
O1 O 0.6367(6) 0.3695(3) 0.0857(3) 0.0127(6) Uani 1 1 d . . . . .
O2 O 0.3034(6) 0.5097(3) 0.1815(3) 0.0137(6) Uani 1 1 d . . . . .
O3 O 0.7174(6) 0.4828(4) 0.3170(3) 0.0149(6) Uani 1 1 d . . . . .
H3 H 0.643211 0.505459 0.382278 0.022 Uiso 1 1 d R U . . .
O4 O 0.3849(8) 0.3252(4) 0.5012(3) 0.0232(7) Uani 1 1 d . . . . .
O5 O 0.7646(7) 0.2837(4) 0.5925(3) 0.0240(8) Uani 1 1 d . . . . .
H5 H 0.738255 0.343099 0.655862 0.036 Uiso 1 1 d R U . . .
O6 O 0.9501(7) 0.6701(4) 0.0780(3) 0.0163(6) Uani 1 1 d . . . . .
C1 C 0.2690(9) 0.2385(5) 0.2276(4) 0.0142(8) Uani 1 1 d . . . . .
H1A H 0.165904 0.264066 0.299119 0.017 Uiso 1 1 calc R U . . .
H1B H 0.130929 0.187094 0.150104 0.017 Uiso 1 1 calc R U . . .
C2 C 0.4319(9) 0.1329(5) 0.2603(4) 0.0119(8) Uani 1 1 d . . . . .
C3 C 0.4431(10) 0.0154(5) 0.1625(4) 0.0185(9) Uani 1 1 d . . . . .
H3A H 0.337372 0.000258 0.080789 0.022 Uiso 1 1 calc R U . . .
C4 C 0.6019(11) -0.0792(5) 0.1802(5) 0.0203(10) Uani 1 1 d . . . . .
H4 H 0.604843 -0.157914 0.111271 0.024 Uiso 1 1 calc R U . . .
C5 C 0.7575(10) -0.0599(5) 0.2985(5) 0.0194(9) Uani 1 1 d . . . . .
H5A H 0.871137 -0.123307 0.310818 0.023 Uiso 1 1 calc R U . . .
C6 C 0.7451(10) 0.0531(5) 0.3984(4) 0.0168(9) Uani 1 1 d . . . . .
H6 H 0.848871 0.065676 0.480106 0.020 Uiso 1 1 calc R U . . .
C7 C 0.5834(9) 0.1490(5) 0.3817(4) 0.0136(8) Uani 1 1 d . . . . .
C8 C 0.5672(9) 0.2618(5) 0.4956(4) 0.0142(8) Uani 1 1 d . . . . .

loop_
_atom_site_aniso_label
_atom_site_aniso_U_11
_atom_site_aniso_U_22
_atom_site_aniso_U_33
_atom_site_aniso_U_23
_atom_site_aniso_U_13
_atom_site_aniso_U_12
U1 0.00885(10) 0.00872(10) 0.00707(10) 0.00100(6) 0.00150(6) 0.00395(7)
P1 0.0103(5) 0.0108(5) 0.0081(5) 0.0017(4) 0.0013(4) 0.0028(4)
O1 0.0109(14) 0.0167(15) 0.0107(14) 0.0022(11) 0.0068(11) 0.0034(12)
O2 0.0145(15) 0.0132(15) 0.0133(15) 0.0011(12) 0.0005(12) 0.0054(12)
O3 0.0137(15) 0.0167(15) 0.0121(14) -0.0015(12) 0.0006(12) 0.0044(12)
O4 0.0302(19) 0.0256(18) 0.0153(16) -0.0022(14) 0.0031(14) 0.0154(15)
O5 0.0239(18) 0.0261(19) 0.0166(16) -0.0080(14) -0.0046(14) 0.0095(15)
O6 0.0144(15) 0.0160(16) 0.0173(16) 0.0023(12) 0.0039(12) 0.0027(12)
C1 0.0111(19) 0.014(2) 0.015(2) 0.0019(16) 0.0015(16) -0.0001(16)
C2 0.0121(19) 0.0096(19) 0.014(2) 0.0056(15) 0.0043(16) 0.0004(15)
C3 0.023(2) 0.018(2) 0.012(2) 0.0011(17) 0.0018(18) 0.0048(19)
C4 0.028(3) 0.012(2) 0.021(2) 0.0008(17) 0.008(2) 0.0053(19)
C5 0.021(2) 0.017(2) 0.022(2) 0.0053(18) 0.0048(19) 0.0082(18)
C6 0.019(2) 0.015(2) 0.017(2) 0.0060(18) 0.0018(18) 0.0061(18)
C7 0.015(2) 0.013(2) 0.012(2) 0.0027(16) 0.0051(16) 0.0025(16)
C8 0.017(2) 0.0113(19) 0.014(2) 0.0028(16) 0.0041(16) 0.0027(16)

loop_
_atom_type_symbol
_atom_type_description
_atom_type_scat_dispersion_real
_atom_type_scat_dispersion_imag
_atom_type_scat_source
C C 0.0137 0.0067 'International Tables Vol C Tables 4.2.6.8 and 6.1.1.4'
H H 0.0000 0.0000 'International Tables Vol C Tables 4.2.6.8 and 6.1.1.4'
O O 0.0389 0.0241 'International Tables Vol C Tables 4.2.6.8 and 6.1.1.4'
P P 0.2543 0.3332 'International Tables Vol C Tables 4.2.6.8 and 6.1.1.4'
U U -3.9641 10.8496 'International Tables Vol C Tables 4.2.6.8 and 6.1.1.4'

loop_
_geom_angle_atom_site_label_1
_geom_angle_atom_site_label_2
_geom_angle_atom_site_label_3
_geom_angle
_geom_angle_site_symmetry_1
_geom_angle_site_symmetry_3
_geom_angle_publ_flag
O6 U1 O6 180.0 . 2_765 ?
O6 U1 O1 90.41(13) . . ?
O6 U1 O1 89.59(13) 2_765 . ?
O6 U1 O1 89.59(13) . 2_765 ?
O6 U1 O1 90.41(13) 2_765 2_765 ?
O1 U1 O1 180.0 . 2_765 ?
O6 U1 O2 88.91(13) . 1_655 ?
O6 U1 O2 91.09(13) 2_765 1_655 ?
O1 U1 O2 89.35(11) . 1_655 ?
O1 U1 O2 90.65(11) 2_765 1_655 ?
O6 U1 O2 91.09(13) . 2_665 ?
O6 U1 O2 88.91(13) 2_765 2_665 ?
O1 U1 O2 90.65(11) . 2_665 ?
O1 U1 O2 89.35(11) 2_765 2_665 ?
O2 U1 O2 180.0 1_655 2_665 ?
O1 P1 O2 114.18(18) . . ?
O1 P1 O3 106.44(17) . . ?
O2 P1 O3 109.91(17) . . ?
O1 P1 C1 109.5(2) . . ?
O2 P1 C1 107.4(2) . . ?
O3 P1 C1 109.3(2) . . ?
P1 O1 U1 134.82(18) . . ?
P1 O2 U1 128.49(17) . 1_455 ?
P1 O3 H3 109.5 . . ?
C8 O5 H5 109.5 . . ?
C2 C1 P1 112.6(3) . . ?
C2 C1 H1A 109.1 . . ?
P1 C1 H1A 109.1 . . ?
C2 C1 H1B 109.1 . . ?
P1 C1 H1B 109.1 . . ?
H1A C1 H1B 107.8 . . ?
C3 C2 C7 117.4(4) . . ?
C3 C2 C1 118.0(4) . . ?
C7 C2 C1 124.5(4) . . ?
C4 C3 C2 122.3(4) . . ?
C4 C3 H3A 118.8 . . ?
C2 C3 H3A 118.8 . . ?
C3 C4 C5 120.0(4) . . ?
C3 C4 H4 120.0 . . ?
C5 C4 H4 120.0 . . ?
C6 C5 C4 119.1(4) . . ?
C6 C5 H5A 120.5 . . ?
C4 C5 H5A 120.5 . . ?
C5 C6 C7 121.3(4) . . ?
C5 C6 H6 119.3 . . ?
C7 C6 H6 119.3 . . ?
C6 C7 C2 119.8(4) . . ?
C6 C7 C8 118.1(4) . . ?
C2 C7 C8 122.0(4) . . ?
O4 C8 O5 122.7(4) . . ?
O4 C8 C7 123.7(4) . . ?
O5 C8 C7 113.5(4) . . ?

loop_
_geom_bond_atom_site_label_1
_geom_bond_atom_site_label_2
_geom_bond_distance
_geom_bond_site_symmetry_2
_geom_bond_publ_flag
U1 O6 1.763(3) . ?
U1 O6 1.763(3) 2_765 ?
U1 O1 2.299(3) . ?
U1 O1 2.299(3) 2_765 ?
U1 O2 2.338(3) 1_655 ?
U1 O2 2.338(3) 2_665 ?
P1 O1 1.519(3) . ?
P1 O2 1.535(3) . ?
P1 O3 1.555(3) . ?
P1 C1 1.789(5) . ?
O3 H3 0.8400 . ?
O4 C8 1.220(6) . ?
O5 C8 1.319(6) . ?
O5 H5 0.8400 . ?
C1 C2 1.520(6) . ?
C1 H1A 0.9900 . ?
C1 H1B 0.9900 . ?
C2 C3 1.395(6) . ?
C2 C7 1.411(6) . ?
C3 C4 1.376(7) . ?
C3 H3A 0.9500 . ?
C4 C5 1.386(7) . ?
C4 H4 0.9500 . ?
C5 C6 1.383(6) . ?
C5 H5A 0.9500 . ?
C6 C7 1.394(6) . ?
C6 H6 0.9500 . ?
C7 C8 1.487(6) . ?

loop_
_geom_hbond_atom_site_label_D
_geom_hbond_atom_site_label_H
_geom_hbond_atom_site_label_A
_geom_hbond_distance_DH
_geom_hbond_distance_HA
_geom_hbond_distance_DA
_geom_hbond_angle_DHA
_geom_hbond_site_symmetry_A
_geom_hbond_publ_flag
O5 H5 O2 0.84 2.08 2.919(5) 176.5 2_666 yes
O3 H3 O4 0.84 1.88 2.588(5) 140.4 2_666 yes

loop_
_geom_torsion_atom_site_label_1
_geom_torsion_atom_site_label_2
_geom_torsion_atom_site_label_3
_geom_torsion_atom_site_label_4
_geom_torsion
_geom_torsion_site_symmetry_1
_geom_torsion_site_symmetry_2
_geom_torsion_site_symmetry_3
_geom_torsion_site_symmetry_4
_geom_torsion_publ_flag
O2 P1 O1 U1 71.5(3) . . . . ?
O3 P1 O1 U1 -50.0(3) . . . . ?
C1 P1 O1 U1 -168.1(2) . . . . ?
O1 P1 O2 U1 42.9(3) . . . 1_455 ?
O3 P1 O2 U1 162.4(2) . . . 1_455 ?
C1 P1 O2 U1 -78.7(3) . . . 1_455 ?
O1 P1 C1 C2 61.3(3) . . . . ?
O2 P1 C1 C2 -174.2(3) . . . . ?
O3 P1 C1 C2 -55.0(4) . . . . ?
P1 C1 C2 C3 -98.5(4) . . . . ?
P1 C1 C2 C7 78.5(5) . . . . ?
C7 C2 C3 C4 -2.2(7) . . . . ?
C1 C2 C3 C4 175.1(4) . . . . ?
C2 C3 C4 C5 0.2(8) . . . . ?
C3 C4 C5 C6 1.5(7) . . . . ?
C4 C5 C6 C7 -1.1(7) . . . . ?
C5 C6 C7 C2 -1.0(7) . . . . ?
C5 C6 C7 C8 176.3(4) . . . . ?
C3 C2 C7 C6 2.6(6) . . . . ?
C1 C2 C7 C6 -174.5(4) . . . . ?
C3 C2 C7 C8 -174.6(4) . . . . ?
C1 C2 C7 C8 8.3(7) . . . . ?
C6 C7 C8 O4 -161.2(5) . . . . ?
C2 C7 C8 O4 16.1(7) . . . . ?
C6 C7 C8 O5 16.7(6) . . . . ?
C2 C7 C8 O5 -166.0(4) . . . . ?
